data_1502404
loop_
_publ_author_name
'Wu, Tsun-Cheng'
'Chen, Jheng-Jhih'
'Wu, Yao-Ting'

_publ_section_title
;
 Nickel-catalyzed tetramerization of alkynes: synthesis and structure of
 octatetraenes.
;
_journal_issue 18
_journal_name_full 'Organic letters'
_journal_page_first 4794
_journal_page_last 4797
_journal_paper_doi 10.1021/ol201814q
_journal_volume 13
_journal_year 2011
_chemical_formula_sum 'C40 H26 S8'
_chemical_formula_weight 763.09
_chemical_name_systematic
; 
 1,2,3,4,5,6,7,8-Octa(2-thiophenyl)tricyclo[3.2.1.02,7]oct-3-ene  
;
_space_group_IT_number 2
_symmetry_cell_setting triclinic
_symmetry_space_group_name_Hall '-P 1'
_symmetry_space_group_name_H-M 'P -1'
_atom_sites_solution_hydrogens geom
_atom_sites_solution_primary direct
_atom_sites_solution_secondary difmap
_audit_creation_method SHELXL-97
_cell_angle_alpha 94.493(2)
_cell_angle_beta 107.0900(10)
_cell_angle_gamma 100.745(2)
_cell_formula_units_Z 2
_cell_length_a 10.3950(4)
_cell_length_b 11.2458(5)
_cell_length_c 15.6129(6)
_cell_measurement_reflns_used 9929
_cell_measurement_temperature 100(2)
_cell_measurement_theta_max 25
_cell_measurement_theta_min 2.5
_cell_volume 1696.66(12)
_computing_cell_refinement 'SAINT V7.34A (Bruker AXS, 2006)'
_computing_data_collection 'APEX2 (Bruker AXS, 2010)'
_computing_data_reduction 'SAINT V7.34A (Bruker AXS, 2006)'
_computing_molecular_graphics 'SHELXTL (Sheldrick, 2008)'
_computing_publication_material SHELXTL
_computing_structure_refinement 'SHELXL-97 (Sheldrick, 2008)'
_computing_structure_solution 'SHELXS-97 (Sheldrick, 2008)'
_diffrn_ambient_temperature 100(2)
_diffrn_detector_area_resol_mean 8.3333
_diffrn_measured_fraction_theta_full 0.994
_diffrn_measured_fraction_theta_max 0.994
_diffrn_measurement_device_type 'Bruker APEX-II CCD'
_diffrn_measurement_method '\f and \w scans'
_diffrn_radiation_monochromator graphite
_diffrn_radiation_source 'fine-focus sealed tube'
_diffrn_radiation_type MoK\a
_diffrn_radiation_wavelength 0.71073
_diffrn_reflns_av_R_equivalents 0.0529
_diffrn_reflns_av_sigmaI/netI 0.0429
_diffrn_reflns_limit_h_max 12
_diffrn_reflns_limit_h_min -13
_diffrn_reflns_limit_k_max 14
_diffrn_reflns_limit_k_min -14
_diffrn_reflns_limit_l_max 18
_diffrn_reflns_limit_l_min -19
_diffrn_reflns_number 26352
_diffrn_reflns_theta_full 26.43
_diffrn_reflns_theta_max 26.43
_diffrn_reflns_theta_min 1.38
_exptl_absorpt_coefficient_mu 0.558
_exptl_absorpt_correction_T_max 0.9486
_exptl_absorpt_correction_T_min 0.9044
_exptl_absorpt_correction_type multi-scan
_exptl_absorpt_process_details 'SADABS V2008/1 (Bruker AXS)'
_exptl_crystal_colour Yellow
_exptl_crystal_density_diffrn 1.494
_exptl_crystal_density_meas ?
_exptl_crystal_density_method 'not measured'
_exptl_crystal_description Tabullar
_exptl_crystal_F_000 788
_exptl_crystal_size_max 0.25
_exptl_crystal_size_mid 0.20
_exptl_crystal_size_min 0.12
_refine_diff_density_max 0.667
_refine_diff_density_min -0.972
_refine_diff_density_rms 0.248
_refine_ls_extinction_method none
_refine_ls_goodness_of_fit_ref 1.088
_refine_ls_hydrogen_treatment constr
_refine_ls_matrix_type full
_refine_ls_number_parameters 497
_refine_ls_number_reflns 6921
_refine_ls_number_restraints 64
_refine_ls_restrained_S_all 1.089
_refine_ls_R_factor_all 0.0546
_refine_ls_R_factor_gt 0.0402
_refine_ls_shift/su_max 0.024
_refine_ls_shift/su_mean 0.001
_refine_ls_structure_factor_coef Fsqd
_refine_ls_weighting_details 'calc w=1/[\s^2^(Fo^2^)+(0.1042P)^2^+0.0000P] where P=(Fo^2^+2Fc^2^)/3'
_refine_ls_weighting_scheme calc
_refine_ls_wR_factor_gt 0.1194
_refine_ls_wR_factor_ref 0.1526
_reflns_number_gt 5752
_reflns_number_total 6921
_reflns_threshold_expression >2sigma(I)
_cod_data_source_file ol201814q_si_003.cif
_cod_data_source_block 110437lt_0m
_cod_depositor_comments
;
The following automatic conversions were performed:

'_exptl_crystal_density_meas' value 'not measured' was changed to '?'
- the value is perceived as not measured.

Automatic conversion script
Id: cif_fix_values 3008 2015-01-20 13:52:24Z robertas 
;
_cod_database_code 1502404

loop_
_symmetry_equiv_pos_as_xyz
'x, y, z'
'-x, -y, -z'

loop_
_atom_site_label
_atom_site_type_symbol
_atom_site_fract_x
_atom_site_fract_y
_atom_site_fract_z
_atom_site_U_iso_or_equiv
_atom_site_adp_type
_atom_site_occupancy
_atom_site_symmetry_multiplicity
_atom_site_calc_flag
_atom_site_refinement_flags
_atom_site_disorder_assembly
_atom_site_disorder_group
S1 S 0.38073(7) 0.55195(6) 0.39187(4) 0.02217(17) Uani 1 1 d . B .
S2 S 0.06048(6) 0.72790(6) 0.42984(4) 0.02099(17) Uani 1 1 d . . .
S3 S 0.26645(8) 1.03375(6) 0.51476(4) 0.02756(19) Uani 1 1 d . B .
S4 S 0.18774(6) 0.71951(6) 0.05442(4) 0.02050(17) Uani 1 1 d . B .
C1 C 0.2915(2) 0.7373(2) 0.29235(15) 0.0125(5) Uani 1 1 d . B .
C2 C 0.2956(2) 0.8245(2) 0.37814(14) 0.0129(5) Uani 1 1 d . . .
H2 H 0.3951 0.8613 0.4113 0.016 Uiso 1 1 calc R . .
C3 C 0.2315(2) 0.9279(2) 0.33808(14) 0.0125(5) Uani 1 1 d . A .
C4 C 0.1041(2) 0.8811(2) 0.25018(14) 0.0123(5) Uani 1 1 d . . .
C5 C 0.0522(2) 0.7446(2) 0.22192(14) 0.0116(5) Uani 1 1 d . B .
C6 C 0.1423(2) 0.6717(2) 0.24376(14) 0.0119(5) Uani 1 1 d . . .
C7 C 0.2510(2) 0.9329(2) 0.24576(15) 0.0128(5) Uani 1 1 d . A .
C8 C 0.3345(2) 0.8359(2) 0.23556(15) 0.0132(5) Uani 1 1 d . . .
H8 H 0.4328 0.8757 0.2695 0.016 Uiso 1 1 calc R B .
C9 C 0.3896(2) 0.6533(2) 0.31489(15) 0.0142(5) Uani 1 1 d . . .
C10 C 0.4904(2) 0.6375(2) 0.27608(16) 0.0183(5) Uani 1 1 d . B .
H10 H 0.5126 0.6841 0.2321 0.022 Uiso 1 1 calc R . .
C11 C 0.5568(3) 0.5432(2) 0.30991(18) 0.0257(6) Uani 1 1 d . . .
H11 H 0.6285 0.5200 0.2909 0.031 Uiso 1 1 calc R B .
C12 C 0.5076(3) 0.4903(2) 0.37168(17) 0.0229(6) Uani 1 1 d . B .
H12 H 0.5403 0.4257 0.4007 0.028 Uiso 1 1 calc R . .
C13 C 0.2353(2) 0.7673(2) 0.44521(15) 0.0150(5) Uani 1 1 d . . .
C14 C 0.3088(3) 0.7474(2) 0.52967(16) 0.0196(5) Uani 1 1 d . . .
H14 H 0.4067 0.7644 0.5517 0.024 Uiso 1 1 calc R . .
C15 C 0.2241(3) 0.6990(2) 0.58056(17) 0.0254(6) Uani 1 1 d . . .
H15 H 0.2586 0.6792 0.6398 0.030 Uiso 1 1 calc R . .
C16 C 0.0873(3) 0.6842(3) 0.53472(17) 0.0266(6) Uani 1 1 d . . .
H16 H 0.0154 0.6532 0.5584 0.032 Uiso 1 1 calc R . .
C17 C 0.2432(2) 1.0386(2) 0.40035(15) 0.0147(5) Uani 1 1 d . . .
C18 C 0.2342(3) 1.1544(2) 0.38189(17) 0.0222(5) Uani 1 1 d . B .
H18 H 0.2204 1.1769 0.3230 0.027 Uiso 1 1 calc R . .
C19 C 0.2474(3) 1.2374(2) 0.45821(18) 0.0237(6) Uani 1 1 d . . .
H19 H 0.2444 1.3211 0.4561 0.028 Uiso 1 1 calc R B .
C20 C 0.2646(3) 1.1852(2) 0.53461(18) 0.0281(6) Uani 1 1 d . B .
H20 H 0.2744 1.2272 0.5922 0.034 Uiso 1 1 calc R . .
C21 C 0.3311(2) 0.8002(2) 0.14005(15) 0.0145(5) Uani 1 1 d . B .
C22 C 0.4368(2) 0.8379(2) 0.10668(17) 0.0211(5) Uani 1 1 d . . .
H22 H 0.5245 0.8853 0.1428 0.025 Uiso 1 1 calc R B .
C23 C 0.4028(3) 0.7992(3) 0.01277(17) 0.0250(6) Uani 1 1 d . B .
H23 H 0.4657 0.8171 -0.0204 0.030 Uiso 1 1 calc R . .
C24 C 0.2731(3) 0.7348(2) -0.02445(17) 0.0234(6) Uani 1 1 d . . .
H24 H 0.2332 0.7016 -0.0866 0.028 Uiso 1 1 calc R B .
S5 S 0.43586(13) 1.15139(15) 0.25397(8) 0.0286(4) Uani 0.799(3) 1 d PD A 1
C25 C 0.2832(15) 1.0413(14) 0.2014(6) 0.0133(9) Uani 0.799(3) 1 d PD A 1
C26 C 0.2299(5) 1.0675(4) 0.1174(3) 0.0163(10) Uani 0.799(3) 1 d PD A 1
H26 H 0.1461 1.0184 0.0773 0.020 Uiso 0.799(3) 1 calc PR A 1
C27 C 0.2987(5) 1.1662(4) 0.0911(4) 0.0203(9) Uani 0.799(3) 1 d PD A 1
H27 H 0.2715 1.1894 0.0323 0.024 Uiso 0.799(3) 1 calc PR A 1
C28 C 0.4105(5) 1.2263(4) 0.1595(3) 0.0262(11) Uani 0.799(3) 1 d PD A 1
H28 H 0.4684 1.3008 0.1564 0.031 Uiso 0.799(3) 1 calc PR A 1
S5' S 0.2080(7) 1.0509(7) 0.0969(4) 0.0286(4) Uani 0.201(3) 1 d PD A 2
C25' C 0.300(7) 1.049(6) 0.211(3) 0.0133(9) Uani 0.201(3) 1 d PD A 2
C26' C 0.409(2) 1.146(2) 0.2403(14) 0.0163(10) Uani 0.201(3) 1 d PD A 2
H26' H 0.4613 1.1689 0.3024 0.020 Uiso 0.201(3) 1 calc PR A 2
C27' C 0.436(2) 1.210(2) 0.1743(15) 0.0203(9) Uani 0.201(3) 1 d PD A 2
H27' H 0.5222 1.2624 0.1796 0.024 Uiso 0.201(3) 1 calc PR A 2
C28' C 0.324(3) 1.187(2) 0.1012(18) 0.0262(11) Uani 0.201(3) 1 d PD A 2
H28' H 0.3097 1.2390 0.0560 0.031 Uiso 0.201(3) 1 calc PR A 2
S6 S -0.09328(14) 0.98554(15) 0.13211(11) 0.0202(3) Uani 0.706(3) 1 d PD B 1
C29 C -0.006(3) 0.956(4) 0.2359(10) 0.013(2) Uani 0.706(3) 1 d PD B 1
C30 C -0.0744(12) 0.9868(11) 0.2998(7) 0.033(2) Uani 0.706(3) 1 d PDU B 1
H30 H -0.0421 0.9789 0.3622 0.040 Uiso 0.706(3) 1 calc PR B 1
C31 C -0.1903(4) 1.0281(4) 0.2612(3) 0.0178(9) Uani 0.706(3) 1 d PD B 1
H31 H -0.2491 1.0494 0.2936 0.021 Uiso 0.706(3) 1 calc PR B 1
C32 C -0.2134(4) 1.0359(4) 0.1716(3) 0.0184(10) Uani 0.706(3) 1 d PD B 1
H32 H -0.2877 1.0659 0.1352 0.022 Uiso 0.706(3) 1 calc PR B 1
S6' S -0.0700(7) 0.9923(6) 0.3104(4) 0.0202(3) Uani 0.294(3) 1 d PD B 2
C29' C -0.004(7) 0.945(10) 0.231(2) 0.013(2) Uani 0.294(3) 1 d PD B 2
C30' C -0.0781(18) 0.973(2) 0.1439(13) 0.033(2) Uani 0.294(3) 1 d PDU B 2
H30' H -0.0518 0.9615 0.0910 0.040 Uiso 0.294(3) 1 calc PR B 2
C31' C -0.1931(11) 1.0181(10) 0.1461(8) 0.0178(9) Uani 0.294(3) 1 d PD B 2
H31' H -0.2582 1.0344 0.0938 0.021 Uiso 0.294(3) 1 calc PR B 2
C32' C -0.2026(11) 1.0363(11) 0.2298(9) 0.0184(10) Uani 0.294(3) 1 d PD B 2
H32' H -0.2730 1.0693 0.2436 0.022 Uiso 0.294(3) 1 calc PR B 2
S7 S -0.23295(9) 0.70930(11) 0.19967(8) 0.0239(3) Uani 0.847(3) 1 d PD B 1
C33 C -0.0943(5) 0.6919(19) 0.1655(7) 0.0142(19) Uani 0.847(3) 1 d PD B 1
C34 C -0.1391(5) 0.6193(5) 0.0825(4) 0.0193(11) Uani 0.847(3) 1 d PD B 1
H34 H -0.0780 0.6001 0.0513 0.023 Uiso 0.847(3) 1 calc PR B 1
C35 C -0.2809(4) 0.5766(8) 0.0483(4) 0.0205(9) Uani 0.847(3) 1 d PD B 1
H35 H -0.3264 0.5245 -0.0076 0.025 Uiso 0.847(3) 1 calc PR B 1
C36 C -0.3468(4) 0.6168(4) 0.1030(3) 0.0226(9) Uani 0.847(3) 1 d PD B 1
H36 H -0.4441 0.5970 0.0903 0.027 Uiso 0.847(3) 1 calc PR B 1
S7' S -0.1247(9) 0.6045(9) 0.0668(7) 0.0239(3) Uani 0.153(3) 1 d PD B 2
C33' C -0.088(3) 0.697(11) 0.168(4) 0.0142(19) Uani 0.153(3) 1 d PD B 2
C34' C -0.209(2) 0.701(3) 0.1867(16) 0.0193(11) Uani 0.153(3) 1 d PD B 2
H34' H -0.2113 0.7444 0.2411 0.023 Uiso 0.153(3) 1 calc PR B 2
C35' C -0.328(2) 0.638(3) 0.1189(19) 0.0205(9) Uani 0.153(3) 1 d PD B 2
H35' H -0.4188 0.6339 0.1220 0.025 Uiso 0.153(3) 1 calc PR B 2
C36' C -0.301(2) 0.583(5) 0.049(3) 0.0226(9) Uani 0.153(3) 1 d PD B 2
H36' H -0.3698 0.5385 -0.0037 0.027 Uiso 0.153(3) 1 calc PR B 2
S8 S 0.1644(3) 0.44659(18) 0.16440(18) 0.0183(4) Uani 0.607(2) 1 d PD B 1
C37 C 0.0954(19) 0.5379(8) 0.2288(17) 0.0111(16) Uani 0.607(2) 1 d PDU B 1
C38 C 0.0148(11) 0.4604(7) 0.2633(7) 0.020(2) Uani 0.607(2) 1 d PD B 1
H38 H -0.0344 0.4865 0.3011 0.024 Uiso 0.607(2) 1 calc PR B 1
C39 C 0.0109(11) 0.3262(7) 0.2353(7) 0.024(2) Uani 0.607(2) 1 d PD B 1
H39 H -0.0378 0.2564 0.2521 0.029 Uiso 0.607(2) 1 calc PR B 1
C40 C 0.0908(9) 0.3282(8) 0.1822(6) 0.0214(15) Uani 0.607(2) 1 d PD B 1
H40 H 0.1010 0.2533 0.1552 0.026 Uiso 0.607(2) 1 calc PR B 1
S8' S -0.0045(5) 0.4616(3) 0.2785(3) 0.0183(4) Uani 0.393(2) 1 d PD B 2
C37' C 0.111(3) 0.5361(13) 0.225(3) 0.0111(16) Uani 0.393(2) 1 d PDU B 2
C38' C 0.1449(18) 0.4485(12) 0.1788(11) 0.020(2) Uani 0.393(2) 1 d PD B 2
H38' H 0.2042 0.4629 0.1428 0.024 Uiso 0.393(2) 1 calc PR B 2
C39' C 0.0709(17) 0.3149(15) 0.1924(11) 0.024(2) Uani 0.393(2) 1 d PD B 2
H39' H 0.0779 0.2367 0.1688 0.029 Uiso 0.393(2) 1 calc PR B 2
C40' C -0.002(2) 0.3420(13) 0.2450(12) 0.0214(15) Uani 0.393(2) 1 d PD B 2
H40' H -0.0569 0.2759 0.2614 0.026 Uiso 0.393(2) 1 calc PR B 2

loop_
_atom_site_aniso_label
_atom_site_aniso_U_11
_atom_site_aniso_U_22
_atom_site_aniso_U_33
_atom_site_aniso_U_23
_atom_site_aniso_U_13
_atom_site_aniso_U_12
S1 0.0278(3) 0.0230(3) 0.0197(3) 0.0081(3) 0.0077(3) 0.0129(3)
S2 0.0198(3) 0.0280(4) 0.0168(3) 0.0065(3) 0.0075(2) 0.0051(3)
S3 0.0466(4) 0.0223(3) 0.0139(3) -0.0007(3) 0.0066(3) 0.0140(3)
S4 0.0225(3) 0.0238(3) 0.0124(3) 0.0001(2) 0.0051(2) -0.0001(3)
C1 0.0133(10) 0.0129(11) 0.0109(11) 0.0024(9) 0.0029(8) 0.0034(9)
C2 0.0144(11) 0.0131(11) 0.0110(11) 0.0008(9) 0.0031(8) 0.0042(9)
C3 0.0143(11) 0.0126(11) 0.0104(11) 0.0017(9) 0.0032(9) 0.0039(9)
C4 0.0128(10) 0.0119(11) 0.0113(11) 0.0012(9) 0.0023(8) 0.0033(8)
C5 0.0137(10) 0.0129(11) 0.0082(10) 0.0016(8) 0.0036(8) 0.0024(9)
C6 0.0144(11) 0.0138(11) 0.0070(10) 0.0012(8) 0.0038(8) 0.0017(9)
C7 0.0138(11) 0.0113(11) 0.0121(11) 0.0011(9) 0.0031(8) 0.0016(9)
C8 0.0114(10) 0.0154(11) 0.0136(11) 0.0035(9) 0.0038(8) 0.0042(9)
C9 0.0153(11) 0.0141(11) 0.0120(11) 0.0010(9) 0.0015(9) 0.0050(9)
C10 0.0176(11) 0.0165(12) 0.0225(13) 0.0054(10) 0.0049(9) 0.0091(9)
C11 0.0237(13) 0.0265(14) 0.0302(15) 0.0024(12) 0.0075(11) 0.0155(11)
C12 0.0280(13) 0.0197(13) 0.0209(13) 0.0026(10) 0.0027(10) 0.0128(11)
C13 0.0181(11) 0.0155(11) 0.0124(11) 0.0016(9) 0.0046(9) 0.0067(9)
C14 0.0244(12) 0.0219(13) 0.0140(12) 0.0021(10) 0.0049(10) 0.0106(10)
C15 0.0371(15) 0.0308(14) 0.0156(12) 0.0111(11) 0.0109(11) 0.0177(12)
C16 0.0363(15) 0.0316(15) 0.0205(13) 0.0120(12) 0.0173(11) 0.0111(12)
C17 0.0130(11) 0.0153(11) 0.0132(11) -0.0009(9) 0.0016(9) 0.0017(9)
C18 0.0300(14) 0.0174(12) 0.0189(13) 0.0031(10) 0.0065(10) 0.0064(10)
C19 0.0243(13) 0.0144(12) 0.0315(14) -0.0021(11) 0.0091(11) 0.0041(10)
C20 0.0353(15) 0.0225(14) 0.0226(14) -0.0095(11) 0.0049(11) 0.0094(12)
C21 0.0156(11) 0.0147(11) 0.0139(11) 0.0031(9) 0.0036(9) 0.0059(9)
C22 0.0177(12) 0.0288(14) 0.0204(13) 0.0069(11) 0.0083(10) 0.0088(10)
C23 0.0290(14) 0.0348(15) 0.0221(13) 0.0107(12) 0.0167(11) 0.0166(12)
C24 0.0370(15) 0.0269(14) 0.0127(12) 0.0048(10) 0.0129(11) 0.0135(12)
S5 0.0297(8) 0.0278(5) 0.0174(6) 0.0023(4) 0.0029(5) -0.0125(5)
C25 0.016(4) 0.012(2) 0.011(2) -0.001(2) 0.0052(16) 0.0013(17)
C26 0.011(2) 0.020(2) 0.017(3) -0.0018(17) 0.0007(16) 0.0096(16)
C27 0.029(3) 0.016(2) 0.0185(19) 0.0048(17) 0.0105(17) 0.0070(15)
C28 0.037(3) 0.015(2) 0.031(3) 0.0074(15) 0.018(2) 0.0017(16)
S5' 0.0297(8) 0.0278(5) 0.0174(6) 0.0023(4) 0.0029(5) -0.0125(5)
C25' 0.016(4) 0.012(2) 0.011(2) -0.001(2) 0.0052(16) 0.0013(17)
C26' 0.011(2) 0.020(2) 0.017(3) -0.0018(17) 0.0007(16) 0.0096(16)
C27' 0.029(3) 0.016(2) 0.0185(19) 0.0048(17) 0.0105(17) 0.0070(15)
C28' 0.037(3) 0.015(2) 0.031(3) 0.0074(15) 0.018(2) 0.0017(16)
S6 0.0162(6) 0.0226(6) 0.0197(6) 0.0071(4) 0.0011(4) 0.0045(4)
C29 0.0129(14) 0.008(8) 0.016(2) -0.001(3) 0.0004(18) 0.003(2)
C30 0.021(2) 0.034(3) 0.043(4) -0.003(2) 0.008(2) 0.0088(19)
C31 0.0186(17) 0.0137(16) 0.022(2) 0.0010(16) 0.0073(16) 0.0037(13)
C32 0.0150(16) 0.0174(17) 0.028(3) 0.010(2) 0.0088(18) 0.0092(13)
S6' 0.0162(6) 0.0226(6) 0.0197(6) 0.0071(4) 0.0011(4) 0.0045(4)
C29' 0.0129(14) 0.008(8) 0.016(2) -0.001(3) 0.0004(18) 0.003(2)
C30' 0.021(2) 0.034(3) 0.043(4) -0.003(2) 0.008(2) 0.0088(19)
C31' 0.0186(17) 0.0137(16) 0.022(2) 0.0010(16) 0.0073(16) 0.0037(13)
C32' 0.0150(16) 0.0174(17) 0.028(3) 0.010(2) 0.0088(18) 0.0092(13)
S7 0.0134(5) 0.0243(5) 0.0322(6) -0.0076(4) 0.0103(3) -0.0008(4)
C33 0.0132(12) 0.013(3) 0.015(2) 0.001(3) 0.0031(11) 0.0024(14)
C34 0.0159(19) 0.022(2) 0.023(3) 0.0067(19) 0.0056(15) 0.0117(14)
C35 0.0193(19) 0.0180(19) 0.0202(15) -0.0012(12) 0.0012(16) 0.004(2)
C36 0.0096(16) 0.017(2) 0.033(3) -0.0063(16) 0.0000(15) -0.0035(13)
S7' 0.0134(5) 0.0243(5) 0.0322(6) -0.0076(4) 0.0103(3) -0.0008(4)
C33' 0.0132(12) 0.013(3) 0.015(2) 0.001(3) 0.0031(11) 0.0024(14)
C34' 0.0159(19) 0.022(2) 0.023(3) 0.0067(19) 0.0056(15) 0.0117(14)
C35' 0.0193(19) 0.0180(19) 0.0202(15) -0.0012(12) 0.0012(16) 0.004(2)
C36' 0.0096(16) 0.017(2) 0.033(3) -0.0063(16) 0.0000(15) -0.0035(13)
S8 0.0233(8) 0.0156(6) 0.0187(9) 0.0017(5) 0.0107(6) 0.0044(4)
C37 0.010(4) 0.0128(11) 0.0114(18) 0.0009(10) 0.004(2) 0.0055(12)
C38 0.024(4) 0.030(3) 0.013(4) 0.004(2) 0.012(2) 0.011(2)
C39 0.027(3) 0.012(3) 0.033(5) 0.011(3) 0.009(3) 0.000(2)
C40 0.030(4) 0.020(3) 0.014(3) -0.004(2) 0.005(2) 0.012(2)
S8' 0.0233(8) 0.0156(6) 0.0187(9) 0.0017(5) 0.0107(6) 0.0044(4)
C37' 0.010(4) 0.0128(11) 0.0114(18) 0.0009(10) 0.004(2) 0.0055(12)
C38' 0.024(4) 0.030(3) 0.013(4) 0.004(2) 0.012(2) 0.011(2)
C39' 0.027(3) 0.012(3) 0.033(5) 0.011(3) 0.009(3) 0.000(2)
C40' 0.030(4) 0.020(3) 0.014(3) -0.004(2) 0.005(2) 0.012(2)

loop_
_atom_type_symbol
_atom_type_description
_atom_type_scat_dispersion_real
_atom_type_scat_dispersion_imag
_atom_type_scat_source
C C 0.0033 0.0016 'International Tables Vol C Tables 4.2.6.8 and 6.1.1.4'
H H 0.0000 0.0000 'International Tables Vol C Tables 4.2.6.8 and 6.1.1.4'
S S 0.1246 0.1234 'International Tables Vol C Tables 4.2.6.8 and 6.1.1.4'

loop_
_geom_angle_atom_site_label_1
_geom_angle_atom_site_label_2
_geom_angle_atom_site_label_3
_geom_angle
C12 S1 C9 92.36(12)
C16 S2 C13 92.27(12)
C20 S3 C17 92.50(12)
C24 S4 C21 92.05(12)
C9 C1 C6 114.07(19)
C9 C1 C8 113.00(19)
C6 C1 C8 108.35(17)
C9 C1 C2 112.88(17)
C6 C1 C2 108.41(18)
C8 C1 C2 98.99(17)
C13 C2 C3 114.89(19)
C13 C2 C1 117.26(18)
C3 C2 C1 103.93(17)
C13 C2 H2 106.7
C3 C2 H2 106.7
C1 C2 H2 106.7
C17 C3 C7 123.02(19)
C17 C3 C2 118.21(18)
C7 C3 C2 107.10(18)
C17 C3 C4 121.88(19)
C7 C3 C4 60.35(13)
C2 C3 C4 112.90(18)
C29' C4 C5 113(5)
C29' C4 C29 4(4)
C5 C4 C29 116.0(17)
C29' C4 C7 124(5)
C5 C4 C7 115.03(19)
C29 C4 C7 122.3(17)
C29' C4 C3 119(3)
C5 C4 C3 118.21(18)
C29 C4 C3 114.8(11)
C7 C4 C3 58.07(13)
C6 C5 C33' 121(5)
C6 C5 C33 120.4(8)
C33' C5 C33 1(6)
C6 C5 C4 118.66(19)
C33' C5 C4 120(5)
C33 C5 C4 120.9(8)
C5 C6 C37 121.1(8)
C5 C6 C37' 126.8(13)
C37 C6 C37' 7.3(18)
C5 C6 C1 115.47(19)
C37 C6 C1 123.1(8)
C37' C6 C1 117.7(13)
C25 C7 C25' 7.3(14)
C25 C7 C3 128.9(8)
C25' C7 C3 125(3)
C25 C7 C8 113.5(10)
C25' C7 C8 112(4)
C3 C7 C8 105.65(17)
C25 C7 C4 122.7(8)
C25' C7 C4 128(3)
C3 C7 C4 61.59(14)
C8 C7 C4 114.86(18)
C21 C8 C7 114.21(18)
C21 C8 C1 120.63(19)
C7 C8 C1 104.12(18)
C21 C8 H8 105.6
C7 C8 H8 105.6
C1 C8 H8 105.6
C10 C9 C1 127.7(2)
C10 C9 S1 110.15(17)
C1 C9 S1 121.97(17)
C9 C10 C11 112.0(2)
C9 C10 H10 124.0
C11 C10 H10 124.0
C12 C11 C10 113.1(2)
C12 C11 H11 123.5
C10 C11 H11 123.5
C11 C12 S1 112.43(19)
C11 C12 H12 123.8
S1 C12 H12 123.8
C14 C13 C2 125.8(2)
C14 C13 S2 110.14(18)
C2 C13 S2 123.88(16)
C13 C14 C15 113.3(2)
C13 C14 H14 123.3
C15 C14 H14 123.3
C16 C15 C14 112.2(2)
C16 C15 H15 123.9
C14 C15 H15 123.9
C15 C16 S2 112.0(2)
C15 C16 H16 124.0
S2 C16 H16 124.0
C18 C17 C3 129.4(2)
C18 C17 S3 109.20(18)
C3 C17 S3 121.37(17)
C17 C18 C19 114.0(2)
C17 C18 H18 123.0
C19 C18 H18 123.0
C20 C19 C18 112.8(2)
C20 C19 H19 123.6
C18 C19 H19 123.6
C19 C20 S3 111.5(2)
C19 C20 H20 124.2
S3 C20 H20 124.2
C22 C21 C8 124.6(2)
C22 C21 S4 110.22(18)
C8 C21 S4 124.82(17)
C21 C22 C23 113.2(2)
C21 C22 H22 123.4
C23 C22 H22 123.4
C24 C23 C22 113.1(2)
C24 C23 H23 123.5
C22 C23 H23 123.5
C23 C24 S4 111.5(2)
C23 C24 H24 124.3
S4 C24 H24 124.3
C28 S5 C25 91.2(2)
C26 C25 C7 132.6(6)
C26 C25 S5 107.2(4)
C7 C25 S5 119.2(5)
C25 C26 C27 118.6(5)
C25 C26 H26 120.7
C27 C26 H26 120.7
C28 C27 C26 110.9(5)
C28 C27 H27 124.5
C26 C27 H27 124.5
C27 C28 S5 111.8(4)
C27 C28 H28 124.1
S5 C28 H28 124.1
C28' S5' C25' 87.9(10)
C26' C25' C7 136(2)
C26' C25' S5' 110.0(13)
C7 C25' S5' 113.0(17)
C25' C26' C27' 115.1(19)
C25' C26' H26' 122.4
C27' C26' H26' 122.4
C28' C27' C26' 109.5(19)
C28' C27' H27' 125.3
C26' C27' H27' 125.3
C27' C28' S5' 113.4(18)
C27' C28' H28' 123.3
S5' C28' H28' 123.3
C29 S6 C32 92.3(4)
C30 C29 C4 126.3(14)
C30 C29 S6 109.3(6)
C4 C29 S6 122.8(8)
C31 C30 C29 112.9(9)
C31 C30 H30 123.5
C29 C30 H30 123.5
C32 C31 C30 113.1(6)
C32 C31 H31 123.4
C30 C31 H31 123.4
C31 C32 S6 112.3(3)
C31 C32 H32 123.9
S6 C32 H32 123.9
C29' S6' C32' 91.9(10)
C4 C29' C30' 128(2)
C4 C29' S6' 122(2)
C30' C29' S6' 110.1(12)
C31' C30' C29' 112.5(16)
C31' C30' H30' 123.8
C29' C30' H30' 123.7
C32' C31' C30' 113.0(12)
C32' C31' H31' 123.5
C30' C31' H31' 123.5
C31' C32' S6' 112.2(10)
C31' C32' H32' 123.9
S6' C32' H32' 123.9
C33 S7 C36 91.4(2)
C34 C33 C5 126.8(5)
C34 C33 S7 109.9(4)
C5 C33 S7 123.3(3)
C33 C34 C35 114.3(5)
C33 C34 H34 122.9
C35 C34 H34 122.8
C36 C35 C34 112.6(4)
C36 C35 H35 123.7
C34 C35 H35 123.7
C35 C36 S7 111.8(4)
C35 C36 H36 124.1
S7 C36 H36 124.1
C33' S7' C36' 91.4(12)
C34' C33' C5 130(2)
C34' C33' S7' 109.7(17)
C5 C33' S7' 119.7(18)
C33' C34' C35' 114.1(18)
C33' C34' H34' 122.6
C35' C34' H34' 123.0
C36' C35' C34' 113(2)
C36' C35' H35' 123.6
C34' C35' H35' 123.6
C35' C36' S7' 111.9(19)
C35' C36' H36' 124.0
S7' C36' H36' 124.0
C40 S8 C37 94.4(6)
C38 C37 C6 132.9(14)
C38 C37 S8 106.5(6)
C6 C37 S8 120.2(11)
C37 C38 C39 113.0(9)
C37 C38 H38 123.5
C39 C38 H38 123.5
C40 C39 C38 105.0(11)
C40 C39 H39 127.5
C38 C39 H39 127.5
C39 C40 S8 121.0(10)
C39 C40 H40 119.5
S8 C40 H40 119.5
C40' S8' C37' 95.2(12)
C38' C37' C6 138(2)
C38' C37' S8' 106.9(9)
C6 C37' S8' 114.6(18)
C37' C38' C39' 110.5(15)
C37' C38' H38' 124.8
C39' C38' H38' 124.7
C40' C39' C38' 102.2(18)
C40' C39' H39' 128.9
C38' C39' H39' 128.9
C39' C40' S8' 125(2)
C39' C40' H40' 117.4
S8' C40' H40' 117.4

loop_
_geom_bond_atom_site_label_1
_geom_bond_atom_site_label_2
_geom_bond_distance
S1 C12 1.694(3)
S1 C9 1.730(2)
S2 C16 1.706(3)
S2 C13 1.728(2)
S3 C20 1.711(3)
S3 C17 1.737(2)
S4 C24 1.718(3)
S4 C21 1.722(2)
C1 C9 1.502(3)
C1 C6 1.523(3)
C1 C8 1.555(3)
C1 C2 1.582(3)
C2 C13 1.498(3)
C2 C3 1.532(3)
C2 H2 1.0000
C3 C17 1.482(3)
C3 C7 1.517(3)
C3 C4 1.572(3)
C4 C29' 1.41(2)
C4 C5 1.512(3)
C4 C29 1.521(9)
C4 C7 1.554(3)
C5 C6 1.345(3)
C5 C33' 1.43(2)
C5 C33 1.496(5)
C6 C37 1.470(9)
C6 C37' 1.485(14)
C7 C25 1.481(7)
C7 C25' 1.51(3)
C7 C8 1.541(3)
C8 C21 1.502(3)
C8 H8 1.0000
C9 C10 1.387(3)
C10 C11 1.423(3)
C10 H10 0.9500
C11 C12 1.346(4)
C11 H11 0.9500
C12 H12 0.9500
C13 C14 1.375(3)
C14 C15 1.415(4)
C14 H14 0.9500
C15 C16 1.362(4)
C15 H15 0.9500
C16 H16 0.9500
C17 C18 1.369(3)
C18 C19 1.412(4)
C18 H18 0.9500
C19 C20 1.351(4)
C19 H19 0.9500
C20 H20 0.9500
C21 C22 1.362(3)
C22 C23 1.415(3)
C22 H22 0.9500
C23 C24 1.338(4)
C23 H23 0.9500
C24 H24 0.9500
S5 C28 1.733(4)
S5 C25 1.752(6)
C25 C26 1.344(7)
C26 C27 1.364(6)
C26 H26 0.9500
C27 C28 1.346(5)
C27 H27 0.9500
C28 H28 0.9500
S5' C28' 1.747(17)
S5' C25' 1.76(2)
C25' C26' 1.35(2)
C26' C27' 1.367(18)
C26' H26' 0.9500
C27' C28' 1.336(16)
C27' H27' 0.9500
C28' H28' 0.9500
S6 C29 1.700(13)
S6 C32 1.709(4)
C29 C30 1.439(17)
C30 C31 1.363(12)
C30 H30 0.9500
C31 C32 1.361(5)
C31 H31 0.9500
C32 H32 0.9500
S6' C29' 1.69(3)
S6' C32' 1.750(11)
C29' C30' 1.44(3)
C30' C31' 1.392(16)
C30' H30' 0.9500
C31' C32' 1.341(13)
C31' H31' 0.9500
C32' H32' 0.9500
S7 C33 1.715(6)
S7 C36 1.734(3)
C33 C34 1.379(7)
C34 C35 1.385(6)
C34 H34 0.9500
C35 C36 1.342(5)
C35 H35 0.9500
C36 H36 0.9500
S7' C33' 1.72(2)
S7' C36' 1.739(19)
C33' C34' 1.38(2)
C34' C35' 1.393(19)
C34' H34' 0.9500
C35' C36' 1.335(17)
C35' H35' 0.9500
C36' H36' 0.9500
S8 C40 1.496(6)
S8 C37 1.765(17)
C37 C38 1.349(17)
C38 C39 1.528(9)
C38 H38 0.9500
C39 C40 1.333(7)
C39 H39 0.9500
C40 H40 0.9500
S8' C40' 1.412(11)
S8' C37' 1.77(3)
C37' C38' 1.34(2)
C38' C39' 1.616(14)
C38' H38' 0.9500
C39' C40' 1.324(12)
C39' H39' 0.9500
C40' H40' 0.9500
